data_7711145
loop_
_publ_author_name
'Ward, Jas S.'
'Mart\~onova, Jevgenija'
'Wilson, Laura M. E.'
'Kramer, Eric'
'Aav, Riina'
'Rissanen, Kari'

_publ_section_title
;
 Carbonyl Hypoiodites from Pivalic and Trimesic Acid and their Silver(I)
 Intermediates
;
_journal_name_full 'Dalton Transactions'
_journal_paper_doi 10.1039/D2DT01988D
_journal_year 2022
_chemical_formula_moiety 'C10 H18 Ag2 O4'
_chemical_formula_sum 'C10 H18 Ag2 O4'
_chemical_formula_weight 417.98
_space_group_crystal_system triclinic
_space_group_IT_number 2
_space_group_name_Hall '-P 1'
_space_group_name_H-M_alt 'P -1'
_atom_sites_solution_hydrogens geom
_atom_sites_solution_primary dual
_audit_creation_date 2022-03-17
_audit_creation_method
;
Olex2 1.2
(compiled 2018.05.29 svn.r3508 for OlexSys, GUI svn.r5506)
;
_audit_update_record
;
2022-05-18 deposited with the CCDC.	2022-09-05 downloaded from the CCDC.
;
_cell_angle_alpha 108.220(7)
_cell_angle_beta 90.240(5)
_cell_angle_gamma 94.770(6)
_cell_formula_units_Z 4
_cell_length_a 5.7752(4)
_cell_length_b 13.4830(10)
_cell_length_c 16.9347(12)
_cell_measurement_reflns_used 2398
_cell_measurement_temperature 120.00(10)
_cell_measurement_theta_max 76.6360
_cell_measurement_theta_min 3.6450
_cell_volume 1247.57(16)
_computing_cell_refinement 'CrysAlisPro 1.171.40.67a (Rigaku OD, 2019)'
_computing_data_collection 'CrysAlisPro 1.171.40.67a (Rigaku OD, 2019)'
_computing_data_reduction 'CrysAlisPro 1.171.40.67a (Rigaku OD, 2019)'
_computing_molecular_graphics 'Olex2 (Dolomanov et al., 2009)'
_computing_publication_material 'Olex2 (Dolomanov et al., 2009)'
_computing_structure_refinement 'ShelXL (Sheldrick, 2015)'
_computing_structure_solution 'ShelXT (Sheldrick, 2015)'
_diffrn_ambient_environment N~2~
_diffrn_ambient_temperature 120.00(10)
_diffrn_detector 'CCD plate'
_diffrn_detector_area_resol_mean 5.1977
_diffrn_detector_type Atlas
_diffrn_measured_fraction_theta_full 0.992
_diffrn_measured_fraction_theta_max 0.989
_diffrn_measurement_details
;
List of Runs (angles in degrees, time in seconds):

  # Type    Start    End  Width  t~exp~   \w     \q     \k     \f   Frames
#--------------------------------------------------------------------------
  1  \w   -115.00 -14.00   1.00    1.00    --  -41.40 -57.00  90.00  101
  2  \w    -55.00  35.00   1.00    1.00    --  -41.40  77.00-150.00   90
  3  \w     28.00  97.00   1.00    1.00    --   41.40-125.00  60.00   69
  4  \w     14.00 115.00   1.00    1.00    --   41.40  57.00 -30.00  101
  5  \w     39.00 118.00   1.00    2.00    --  112.00 -45.00  60.00   79
  6  \w     40.00 140.00   1.00    2.00    --  112.00 -61.00-180.00  100
  7  \w     60.00 145.00   1.00    2.00    --  112.00 -77.00 -30.00   85
  8  \w     38.00 109.00   1.00    2.00    --  112.00-111.00   0.00   71
  9  \w     39.00 109.00   1.00    2.00    --  112.00-111.00 150.00   70
 10  \w     37.00 139.00   1.00    2.00    --  112.00 -30.00 -60.00  102
 11  \w    124.00 175.00   1.00    2.00    --  112.00  45.00   0.00   51
 12  \w     37.00 109.00   1.00    2.00    --  112.00-111.00-150.00   72
 13  \w     31.00 165.00   1.00    2.00    --  112.00 -15.00-180.00  134
;
_diffrn_measurement_device 'four-circle diffractometer'
_diffrn_measurement_device_type 'SuperNova, Dual, Cu at home/near, Atlas'
_diffrn_measurement_method '\w scans'
_diffrn_orient_matrix_type 'CrysAlisPro convention (1999,Acta A55,543-557)'
_diffrn_orient_matrix_UB_11 0.0484401000
_diffrn_orient_matrix_UB_12 0.1199043000
_diffrn_orient_matrix_UB_13 0.0367489000
_diffrn_orient_matrix_UB_21 -0.2386811000
_diffrn_orient_matrix_UB_22 0.0139712000
_diffrn_orient_matrix_UB_23 -0.0340886000
_diffrn_orient_matrix_UB_31 -0.1114056000
_diffrn_orient_matrix_UB_32 -0.0036137000
_diffrn_orient_matrix_UB_33 0.0816656000
_diffrn_radiation_monochromator mirror
_diffrn_radiation_probe x-ray
_diffrn_radiation_type CuK\a
_diffrn_radiation_wavelength 1.54184
_diffrn_reflns_av_R_equivalents 0.0473
_diffrn_reflns_av_unetI/netI 0.0716
_diffrn_reflns_Laue_measured_fraction_full 0.992
_diffrn_reflns_Laue_measured_fraction_max 0.989
_diffrn_reflns_limit_h_max 6
_diffrn_reflns_limit_h_min -7
_diffrn_reflns_limit_k_max 15
_diffrn_reflns_limit_k_min -16
_diffrn_reflns_limit_l_max 20
_diffrn_reflns_limit_l_min -14
_diffrn_reflns_number 8322
_diffrn_reflns_point_group_measured_fraction_full 0.992
_diffrn_reflns_point_group_measured_fraction_max 0.989
_diffrn_reflns_theta_full 67.684
_diffrn_reflns_theta_max 72.125
_diffrn_reflns_theta_min 3.465
_diffrn_source 'micro-focus sealed X-ray tube'
_diffrn_source_type 'SuperNova (Cu) X-ray Source'
_exptl_absorpt_coefficient_mu 25.178
_exptl_absorpt_correction_T_max 0.829
_exptl_absorpt_correction_T_min 0.164
_exptl_absorpt_correction_type analytical
_exptl_absorpt_process_details
;
CrysAlisPro 1.171.40.67a (Rigaku Oxford Diffraction, 2019)
Analytical numeric absorption correction using a multifaceted crystal
			model based on expressions derived by R.C. Clark & J.S. Reid.
(Clark, R. C. & Reid, J. S. (1995). Acta Cryst. A51, 887-897)
Empirical absorption correction using spherical harmonics,
 implemented in SCALE3 ABSPACK scaling algorithm.
;
_exptl_crystal_colour colourless
_exptl_crystal_colour_primary colourless
_exptl_crystal_density_diffrn 2.225
_exptl_crystal_description needle
_exptl_crystal_F_000 816
_exptl_crystal_recrystallization_method 'Re-crystallisation from solvent: DCM/DIPE'
_exptl_crystal_size_max 0.215
_exptl_crystal_size_mid 0.059
_exptl_crystal_size_min 0.008
_refine_diff_density_max 1.261
_refine_diff_density_min -1.040
_refine_diff_density_rms 0.186
_refine_ls_extinction_method none
_refine_ls_goodness_of_fit_ref 0.978
_refine_ls_hydrogen_treatment constr
_refine_ls_matrix_type full
_refine_ls_number_parameters 301
_refine_ls_number_reflns 4849
_refine_ls_number_restraints 0
_refine_ls_restrained_S_all 0.978
_refine_ls_R_factor_all 0.0648
_refine_ls_R_factor_gt 0.0371
_refine_ls_shift/su_max 0.001
_refine_ls_shift/su_mean 0.000
_refine_ls_structure_factor_coef Fsqd
_refine_ls_weighting_details 'w=1/[\s^2^(Fo^2^)+(0.0225P)^2^] where P=(Fo^2^+2Fc^2^)/3'
_refine_ls_weighting_scheme calc
_refine_ls_wR_factor_gt 0.0743
_refine_ls_wR_factor_ref 0.0855
_reflns_Friedel_coverage 0.000
_reflns_number_gt 3314
_reflns_number_total 4849
_reflns_threshold_expression 'I > 2\s(I)'
_cod_data_source_file d2dt01988d2.cif
_cod_data_source_block 1
_cod_database_code 7711145
_shelxl_version_number 2014/6
_shelx_space_group_comment
;
The symmetry employed for this shelxl refinement is uniquely defined
by the following loop, which should always be used as a source of
symmetry information in preference to the above space-group names.
They are only intended as comments.
;
_reflns_odcompleteness_completeness 98.86
_reflns_odcompleteness_iscentric 1
_reflns_odcompleteness_theta 71.98
_olex2_refinement_description
;
1. Fixed Uiso
 At 1.5 times of:
  All C(H,H,H) groups
2.a Idealised Me refined as rotating group:
 C15(H15A,H15B,H15C), C16(H16A,H16B,H16C), C17(H17A,H17B,H17C), C25(H25A,H25B,
 H25C), C26(H26A,H26B,H26C), C27(H27A,H27B,H27C), C35(H35A,H35B,H35C), C36(H36A,
 H36B,H36C), C37(H37A,H37B,H37C), C45(H45A,H45B,H45C), C46(H46A,H46B,H46C),
 C47(H47A,H47B,H47C)
;
_ins_header
;
TITL OIS-016_numabs_ana1 in P-1 
REM P-1 (#2 in standard setting)
CELL 1.54184   5.775206  13.482956  16.934656 108.2203  90.2400  94.7698
ZERR    8.00   0.000367   0.001024   0.001184   0.0065   0.0055   0.0057
LATT  1
SFAC C H O Ag
UNIT 40.00 72.00 16.00 8.00
TREF
HKLF 4
END
;
_olex2_submission_special_instructions 'No special instructions were received'
_oxdiff_exptl_absorpt_empirical_details
;
Empirical correction (ABSPACK) includes:
- Absorption correction using spherical harmonics
- Frame scaling
;
_oxdiff_exptl_absorpt_empirical_full_max 1.270
_oxdiff_exptl_absorpt_empirical_full_min 0.747

loop_
_space_group_symop_operation_xyz
'x, y, z'
'-x, -y, -z'

loop_
_atom_site_label
_atom_site_type_symbol
_atom_site_fract_x
_atom_site_fract_y
_atom_site_fract_z
_atom_site_U_iso_or_equiv
_atom_site_adp_type
_atom_site_occupancy
_atom_site_site_symmetry_order
_atom_site_calc_flag
_atom_site_refinement_flags_posn
_atom_site_refinement_flags_adp
_atom_site_refinement_flags_occupancy
_atom_site_disorder_assembly
_atom_site_disorder_group
Ag1 Ag 0.94156(9) 0.92596(4) 0.91636(3) 0.01995(12) Uani 1 1 d . . . . .
Ag2 Ag 0.50837(9) 0.88637(4) 0.98766(3) 0.02034(12) Uani 1 1 d . . . . .
O11 O 1.0905(9) 0.8582(4) 1.0087(3) 0.0244(12) Uani 1 1 d . . . . .
O13 O 0.7412(8) 0.7987(4) 1.0372(3) 0.0227(12) Uani 1 1 d . . . . .
O21 O 0.3568(8) 0.9332(4) 0.8830(3) 0.0231(12) Uani 1 1 d . . . . .
O23 O 0.6949(9) 0.9295(4) 0.8198(3) 0.0214(11) Uani 1 1 d . . . . .
C12 C 0.9554(12) 0.8000(6) 1.0385(4) 0.0170(14) Uani 1 1 d . . . . .
C14 C 1.0662(12) 0.7258(6) 1.0782(4) 0.0171(14) Uani 1 1 d . . . . .
C15 C 1.2398(12) 0.7916(6) 1.1476(4) 0.0213(15) Uani 1 1 d . . . . .
H15A H 1.3587 0.8272 1.1244 0.032 Uiso 1 1 calc GR . . . .
H15B H 1.3092 0.7465 1.1731 0.032 Uiso 1 1 calc GR . . . .
H15C H 1.1597 0.8423 1.1886 0.032 Uiso 1 1 calc GR . . . .
C16 C 1.1951(13) 0.6482(6) 1.0103(5) 0.0236(16) Uani 1 1 d . . . . .
H16A H 1.0869 0.6090 0.9662 0.035 Uiso 1 1 calc GR . . . .
H16B H 1.2654 0.6011 1.0335 0.035 Uiso 1 1 calc GR . . . .
H16C H 1.3134 0.6861 0.9887 0.035 Uiso 1 1 calc GR . . . .
C17 C 0.8791(13) 0.6652(6) 1.1119(5) 0.0261(17) Uani 1 1 d . . . . .
H17A H 0.7980 0.7134 1.1545 0.039 Uiso 1 1 calc GR . . . .
H17B H 0.9499 0.6179 1.1349 0.039 Uiso 1 1 calc GR . . . .
H17C H 0.7714 0.6260 1.0676 0.039 Uiso 1 1 calc GR . . . .
C22 C 0.4783(12) 0.9277(5) 0.8188(4) 0.0155(14) Uani 1 1 d . . . . .
C24 C 0.3503(12) 0.9166(6) 0.7363(4) 0.0180(14) Uani 1 1 d . . . . .
C25 C 0.2193(13) 1.0143(6) 0.7486(5) 0.0266(17) Uani 1 1 d . . . . .
H25A H 0.1118 1.0200 0.7925 0.040 Uiso 1 1 calc GR . . . .
H25B H 0.1358 1.0086 0.6980 0.040 Uiso 1 1 calc GR . . . .
H25C H 0.3282 1.0754 0.7629 0.040 Uiso 1 1 calc GR . . . .
C26 C 0.1786(13) 0.8184(6) 0.7147(5) 0.0237(16) Uani 1 1 d . . . . .
H26A H 0.2619 0.7580 0.7094 0.035 Uiso 1 1 calc GR . . . .
H26B H 0.0978 0.8101 0.6631 0.035 Uiso 1 1 calc GR . . . .
H26C H 0.0687 0.8254 0.7580 0.035 Uiso 1 1 calc GR . . . .
C27 C 0.5225(13) 0.9060(8) 0.6677(5) 0.0297(19) Uani 1 1 d . . . . .
H27A H 0.6388 0.9644 0.6836 0.045 Uiso 1 1 calc GR . . . .
H27B H 0.4426 0.9049 0.6175 0.045 Uiso 1 1 calc GR . . . .
H27C H 0.5952 0.8420 0.6583 0.045 Uiso 1 1 calc GR . . . .
Ag3 Ag 0.58235(9) 0.61434(4) 0.50956(3) 0.01879(12) Uani 1 1 d . . . . .
Ag4 Ag 0.14190(9) 0.57169(4) 0.57452(3) 0.01738(12) Uani 1 1 d . . . . .
O31 O 0.3530(9) 0.6962(4) 0.4538(3) 0.0233(11) Uani 1 1 d . . . . .
O33 O 0.0029(9) 0.6537(4) 0.4942(3) 0.0223(11) Uani 1 1 d . . . . .
O41 O 0.3839(8) 0.5206(4) 0.6490(3) 0.0202(11) Uani 1 1 d . . . . .
O43 O 0.7305(8) 0.5901(4) 0.6243(3) 0.0202(11) Uani 1 1 d . . . . .
C32 C 0.1423(12) 0.7056(5) 0.4605(4) 0.0158(14) Uani 1 1 d . . . . .
C34 C 0.0385(12) 0.7864(5) 0.4263(4) 0.0174(14) Uani 1 1 d . . . . .
C35 C -0.1038(13) 0.8573(6) 0.4922(5) 0.0231(15) Uani 1 1 d . . . . .
H35A H -0.2375 0.8170 0.5032 0.035 Uiso 1 1 calc GR . . . .
H35B H -0.1533 0.9120 0.4727 0.035 Uiso 1 1 calc GR . . . .
H35C H -0.0105 0.8877 0.5423 0.035 Uiso 1 1 calc GR . . . .
C36 C 0.2319(12) 0.8526(6) 0.3997(5) 0.0234(16) Uani 1 1 d . . . . .
H36A H 0.3321 0.8898 0.4469 0.035 Uiso 1 1 calc GR . . . .
H36B H 0.1647 0.9019 0.3780 0.035 Uiso 1 1 calc GR . . . .
H36C H 0.3204 0.8077 0.3575 0.035 Uiso 1 1 calc GR . . . .
C37 C -0.1201(13) 0.7274(6) 0.3503(4) 0.0230(16) Uani 1 1 d . . . . .
H37A H -0.0304 0.6834 0.3080 0.034 Uiso 1 1 calc GR . . . .
H37B H -0.1879 0.7770 0.3291 0.034 Uiso 1 1 calc GR . . . .
H37C H -0.2412 0.6850 0.3663 0.034 Uiso 1 1 calc GR . . . .
C42 C 0.5935(11) 0.5544(5) 0.6679(4) 0.0146(13) Uani 1 1 d . . . . .
C44 C 0.6783(13) 0.5576(6) 0.7563(4) 0.0206(15) Uani 1 1 d . . . . .
C45 C 0.6018(14) 0.6585(6) 0.8160(5) 0.0265(17) Uani 1 1 d . . . . .
H45A H 0.6605 0.7168 0.7985 0.040 Uiso 1 1 calc GR . . . .
H45B H 0.6615 0.6676 0.8710 0.040 Uiso 1 1 calc GR . . . .
H45C H 0.4351 0.6549 0.8161 0.040 Uiso 1 1 calc GR . . . .
C46 C 0.9421(12) 0.5606(6) 0.7611(4) 0.0232(16) Uani 1 1 d . . . . .
H46A H 0.9924 0.5011 0.7189 0.035 Uiso 1 1 calc GR . . . .
H46B H 0.9908 0.5589 0.8149 0.035 Uiso 1 1 calc GR . . . .
H46C H 1.0094 0.6239 0.7525 0.035 Uiso 1 1 calc GR . . . .
C47 C 0.5703(13) 0.4615(6) 0.7774(5) 0.0245(16) Uani 1 1 d . . . . .
H47A H 0.4040 0.4589 0.7731 0.037 Uiso 1 1 calc GR . . . .
H47B H 0.6171 0.4665 0.8330 0.037 Uiso 1 1 calc GR . . . .
H47C H 0.6224 0.3990 0.7391 0.037 Uiso 1 1 calc GR . . . .

loop_
_atom_site_aniso_label
_atom_site_aniso_U_11
_atom_site_aniso_U_22
_atom_site_aniso_U_33
_atom_site_aniso_U_23
_atom_site_aniso_U_13
_atom_site_aniso_U_12
Ag1 0.0157(3) 0.0291(3) 0.0175(3) 0.0104(2) -0.00210(19) 0.0038(2)
Ag2 0.0164(3) 0.0266(3) 0.0216(3) 0.0123(2) -0.0024(2) 0.0033(2)
O11 0.017(3) 0.032(3) 0.030(3) 0.019(3) -0.003(2) 0.000(2)
O13 0.013(3) 0.033(3) 0.029(3) 0.019(3) 0.000(2) 0.005(2)
O21 0.016(3) 0.036(3) 0.024(3) 0.017(2) 0.003(2) 0.009(2)
O23 0.021(3) 0.032(3) 0.014(2) 0.012(2) -0.0037(19) 0.001(2)
C12 0.020(4) 0.023(4) 0.009(3) 0.005(3) 0.001(3) 0.004(3)
C14 0.014(3) 0.024(4) 0.015(3) 0.008(3) 0.002(3) 0.003(3)
C15 0.023(4) 0.024(4) 0.018(4) 0.007(3) -0.004(3) 0.006(3)
C16 0.027(4) 0.020(4) 0.023(4) 0.005(3) 0.002(3) 0.008(3)
C17 0.023(4) 0.032(4) 0.032(4) 0.022(4) -0.001(3) 0.002(3)
C22 0.018(4) 0.015(3) 0.015(3) 0.008(3) -0.008(3) -0.003(3)
C24 0.016(3) 0.023(4) 0.014(3) 0.005(3) -0.002(3) 0.000(3)
C25 0.026(4) 0.024(4) 0.030(4) 0.009(3) -0.012(3) 0.004(3)
C26 0.027(4) 0.025(4) 0.019(4) 0.007(3) -0.002(3) -0.003(3)
C27 0.023(4) 0.052(6) 0.014(4) 0.012(4) -0.003(3) -0.003(4)
Ag3 0.0152(3) 0.0237(3) 0.0203(3) 0.0111(2) -0.00186(19) 0.0018(2)
Ag4 0.0159(3) 0.0208(3) 0.0167(2) 0.0072(2) -0.00182(19) 0.00366(19)
O31 0.019(3) 0.032(3) 0.027(3) 0.019(2) 0.002(2) 0.007(2)
O33 0.019(3) 0.026(3) 0.027(3) 0.016(2) 0.003(2) 0.001(2)
O41 0.009(2) 0.036(3) 0.020(3) 0.015(2) -0.0044(19) 0.000(2)
O43 0.013(2) 0.032(3) 0.018(3) 0.013(2) -0.0008(19) -0.001(2)
C32 0.021(4) 0.016(3) 0.008(3) 0.001(3) -0.003(3) -0.001(3)
C34 0.023(4) 0.015(3) 0.017(3) 0.007(3) 0.004(3) 0.007(3)
C35 0.027(4) 0.020(4) 0.020(4) 0.003(3) 0.006(3) 0.004(3)
C36 0.017(4) 0.034(4) 0.027(4) 0.021(4) 0.005(3) -0.001(3)
C37 0.024(4) 0.029(4) 0.016(4) 0.005(3) 0.000(3) 0.011(3)
C42 0.013(3) 0.011(3) 0.019(4) 0.003(3) 0.001(3) 0.002(2)
C44 0.022(4) 0.025(4) 0.015(3) 0.007(3) -0.003(3) 0.002(3)
C45 0.034(4) 0.026(4) 0.018(4) 0.005(3) -0.005(3) 0.001(3)
C46 0.020(4) 0.032(4) 0.019(4) 0.010(3) 0.001(3) 0.001(3)
C47 0.025(4) 0.029(4) 0.023(4) 0.016(3) -0.005(3) -0.002(3)

loop_
_atom_type_symbol
_atom_type_description
_atom_type_scat_dispersion_real
_atom_type_scat_dispersion_imag
_atom_type_scat_source
C C 0.0181 0.0091 'International Tables Vol C Tables 4.2.6.8 and 6.1.1.4'
H H 0.0000 0.0000 'International Tables Vol C Tables 4.2.6.8 and 6.1.1.4'
Ag Ag 0.1306 4.2820 'International Tables Vol C Tables 4.2.6.8 and 6.1.1.4'
O O 0.0492 0.0322 'International Tables Vol C Tables 4.2.6.8 and 6.1.1.4'

loop_
_exptl_crystal_face_index_h
_exptl_crystal_face_index_k
_exptl_crystal_face_index_l
_exptl_crystal_face_perp_dist
0 -8 0 0.0246
0 8 0 0.0156
0 -7 8 0.0068
0 7 -8 0.0010
3 -5 4 0.0754
-3 5 -4 0.0836

loop_
_geom_angle_atom_site_label_1
_geom_angle_atom_site_label_2
_geom_angle_atom_site_label_3
_geom_angle
_geom_angle_site_symmetry_1
_geom_angle_site_symmetry_3
_geom_angle_publ_flag
Ag2 Ag1 Ag1 84.18(3) . 2_777 ?
O11 Ag1 Ag1 63.87(15) . 2_777 ?
O11 Ag1 Ag2 83.83(13) . . ?
O11 Ag1 O21 79.14(18) . 1_655 ?
O21 Ag1 Ag1 89.63(13) 1_655 2_777 ?
O21 Ag1 Ag2 162.91(12) 1_655 . ?
O23 Ag1 Ag1 131.61(15) . 2_777 ?
O23 Ag1 Ag2 78.82(13) . . ?
O23 Ag1 O11 154.5(2) . . ?
O23 Ag1 O21 116.70(17) . 1_655 ?
Ag1 Ag2 Ag2 80.95(3) . 2_677 ?
O11 Ag2 Ag1 162.25(12) 1_455 . ?
O11 Ag2 Ag2 93.59(13) 1_455 2_677 ?
O13 Ag2 Ag1 77.87(13) . . ?
O13 Ag2 Ag2 132.69(15) . 2_677 ?
O13 Ag2 O11 117.17(18) . 1_455 ?
O13 Ag2 O21 152.5(2) . . ?
O21 Ag2 Ag1 83.39(13) . . ?
O21 Ag2 Ag2 62.22(15) . 2_677 ?
O21 Ag2 O11 79.15(17) . 1_455 ?
Ag1 O11 Ag2 100.73(19) . 1_655 ?
C12 O11 Ag1 118.5(4) . . ?
C12 O11 Ag2 138.0(5) . 1_655 ?
C12 O13 Ag2 131.2(4) . . ?
Ag2 O21 Ag1 100.08(18) . 1_455 ?
C22 O21 Ag1 137.5(4) . 1_455 ?
C22 O21 Ag2 118.9(4) . . ?
C22 O23 Ag1 131.1(4) . . ?
O11 C12 C14 118.0(6) . . ?
O13 C12 O11 124.1(6) . . ?
O13 C12 C14 117.9(6) . . ?
C15 C14 C12 108.6(6) . . ?
C16 C14 C12 107.9(5) . . ?
C16 C14 C15 109.8(6) . . ?
C17 C14 C12 110.3(6) . . ?
C17 C14 C15 111.1(6) . . ?
C17 C14 C16 109.1(6) . . ?
O21 C22 C24 118.3(6) . . ?
O23 C22 O21 123.3(6) . . ?
O23 C22 C24 118.5(6) . . ?
C25 C24 C22 108.0(6) . . ?
C25 C24 C26 110.2(6) . . ?
C26 C24 C22 108.4(6) . . ?
C27 C24 C22 110.1(6) . . ?
C27 C24 C25 110.6(7) . . ?
C27 C24 C26 109.5(6) . . ?
Ag4 Ag3 Ag3 55.78(2) 2_666 2_666 ?
Ag4 Ag3 Ag3 61.83(2) . 2_666 ?
Ag4 Ag3 Ag4 117.61(2) . 2_666 ?
O31 Ag3 Ag3 115.65(15) . 2_666 ?
O31 Ag3 Ag4 77.85(13) . . ?
O31 Ag3 Ag4 129.24(15) . 2_666 ?
O31 Ag3 O33 115.18(18) . 1_655 ?
O31 Ag3 O43 149.0(2) . . ?
O33 Ag3 Ag3 116.56(13) 1_655 2_666 ?
O33 Ag3 Ag4 63.30(13) 1_655 2_666 ?
O33 Ag3 Ag4 163.35(12) 1_655 . ?
O43 Ag3 Ag3 76.50(14) . 2_666 ?
O43 Ag3 Ag4 81.54(14) . 2_666 ?
O43 Ag3 Ag4 84.65(12) . . ?
O43 Ag3 O33 79.02(17) . 1_655 ?
Ag3 Ag4 Ag3 62.39(2) . 2_666 ?
Ag3 Ag4 Ag4 104.76(3) . 2_566 ?
Ag4 Ag4 Ag3 71.62(2) 2_566 2_666 ?
O33 Ag4 Ag3 85.14(13) . . ?
O33 Ag4 Ag3 116.67(14) . 2_666 ?
O33 Ag4 Ag4 66.32(14) . 2_566 ?
O33 Ag4 O43 78.83(17) . 1_455 ?
O41 Ag4 Ag3 77.16(12) . . ?
O41 Ag4 Ag3 60.86(15) . 2_666 ?
O41 Ag4 Ag4 124.99(15) . 2_566 ?
O41 Ag4 O33 160.91(18) . . ?
O41 Ag4 O43 117.13(17) . 1_455 ?
O43 Ag4 Ag3 161.20(12) 1_455 . ?
O43 Ag4 Ag3 134.23(12) 1_455 2_666 ?
O43 Ag4 Ag4 77.76(12) 1_455 2_566 ?
C32 O31 Ag3 130.9(4) . . ?
Ag4 O33 Ag3 99.21(18) . 1_455 ?
C32 O33 Ag3 141.2(5) . 1_455 ?
C32 O33 Ag4 119.5(5) . . ?
C42 O41 Ag4 127.9(4) . . ?
Ag3 O43 Ag4 96.13(17) . 1_655 ?
C42 O43 Ag3 117.6(4) . . ?
C42 O43 Ag4 138.8(5) . 1_655 ?
O31 C32 O33 124.9(6) . . ?
O31 C32 C34 118.1(6) . . ?
O33 C32 C34 117.0(6) . . ?
C35 C34 C32 110.1(6) . . ?
C35 C34 C36 109.6(6) . . ?
C35 C34 C37 109.1(6) . . ?
C36 C34 C32 110.4(6) . . ?
C36 C34 C37 108.9(6) . . ?
C37 C34 C32 108.7(6) . . ?
O41 C42 C44 115.4(6) . . ?
O43 C42 O41 125.7(6) . . ?
O43 C42 C44 118.7(6) . . ?
C45 C44 C42 105.9(6) . . ?
C45 C44 C46 109.2(6) . . ?
C45 C44 C47 111.2(6) . . ?
C46 C44 C42 110.6(6) . . ?
C46 C44 C47 109.6(6) . . ?
C47 C44 C42 110.4(6) . . ?

loop_
_geom_bond_atom_site_label_1
_geom_bond_atom_site_label_2
_geom_bond_distance
_geom_bond_site_symmetry_2
_geom_bond_publ_flag
Ag1 Ag1 2.9478(11) 2_777 ?
Ag1 Ag2 2.8649(8) . ?
Ag1 O11 2.243(5) . ?
Ag1 O21 2.467(5) 1_655 ?
Ag1 O23 2.179(5) . ?
Ag2 Ag2 2.9701(11) 2_677 ?
Ag2 O11 2.457(5) 1_455 ?
Ag2 O13 2.188(5) . ?
Ag2 O21 2.255(5) . ?
O11 Ag2 2.457(5) 1_655 ?
O11 C12 1.277(9) . ?
O13 C12 1.235(8) . ?
O21 Ag1 2.467(5) 1_455 ?
O21 C22 1.282(9) . ?
O23 C22 1.249(8) . ?
C12 C14 1.543(9) . ?
C14 C15 1.537(10) . ?
C14 C16 1.535(10) . ?
C14 C17 1.520(9) . ?
C22 C24 1.537(9) . ?
C24 C25 1.531(10) . ?
C24 C26 1.532(10) . ?
C24 C27 1.513(10) . ?
Ag3 Ag3 3.0662(10) 2_666 ?
Ag3 Ag4 3.0504(7) 2_666 ?
Ag3 Ag4 2.8613(8) . ?
Ag3 O31 2.179(5) . ?
Ag3 O33 2.475(5) 1_655 ?
Ag3 O43 2.245(5) . ?
Ag4 Ag3 3.0503(7) 2_666 ?
Ag4 Ag4 3.0300(10) 2_566 ?
Ag4 O33 2.190(5) . ?
Ag4 O41 2.170(5) . ?
Ag4 O43 2.530(5) 1_455 ?
O31 C32 1.236(8) . ?
O33 Ag3 2.475(5) 1_455 ?
O33 C32 1.274(8) . ?
O41 C42 1.260(8) . ?
O43 Ag4 2.530(5) 1_655 ?
O43 C42 1.252(8) . ?
C32 C34 1.544(9) . ?
C34 C35 1.518(9) . ?
C34 C36 1.529(9) . ?
C34 C37 1.535(10) . ?
C42 C44 1.559(9) . ?
C44 C45 1.520(11) . ?
C44 C46 1.522(10) . ?
C44 C47 1.534(10) . ?

loop_
_exptl_oxdiff_crystal_face_indexfrac_h
_exptl_oxdiff_crystal_face_indexfrac_k
_exptl_oxdiff_crystal_face_indexfrac_l
_exptl_oxdiff_crystal_face_x
_exptl_oxdiff_crystal_face_y
_exptl_oxdiff_crystal_face_z
0.2897 -8.2921 -0.0815 -0.9832 -0.1822 -0.0090
-0.2897 8.2921 0.0815 0.9832 0.1822 0.0090
0.0625 -7.4859 8.3345 -0.5883 -0.4036 0.7007
-0.0625 7.4859 -8.3345 0.5883 0.4036 -0.7007
3.0266 -5.3140 4.2701 -0.3336 -0.9422 0.0307
-3.0927 5.2160 -3.8585 0.3338 0.9426 0.0106
